data_1549880
loop_
_publ_author_name
'Wen, Tian'
'Zheng, Yao'
'Xu, Chaochen'
'Zhang, Jian'
'Jaroniec, Mietek'
'Qiao, Shi-Zhang'

_publ_section_title
;
 A boron imidazolate framework with mechanochromic and electrocatalytic
 properties
;
_journal_issue 6
_journal_name_full 'Materials Horizons'
_journal_page_first 1151
_journal_paper_doi 10.1039/C8MH00859K
_journal_volume 5
_journal_year 2018
_chemical_formula_sum 'C17 H16 B Cd N8 O5'
_chemical_formula_weight 535.59
_space_group_crystal_system monoclinic
_space_group_IT_number 14
_space_group_name_Hall '-P 2ybc'
_space_group_name_H-M_alt 'P 1 21/c 1'
_symmetry_space_group_name_Hall '-P 2ybc'
_symmetry_space_group_name_H-M 'P 1 21/c 1'
_atom_sites_solution_hydrogens mixed
_audit_creation_method SHELXL-2014
_audit_update_record
;
2017-11-06 deposited with the CCDC.
2018-09-05 downloaded from the CCDC.
;
_cell_angle_alpha 90
_cell_angle_beta 105.723(5)
_cell_angle_gamma 90
_cell_formula_units_Z 4
_cell_length_a 9.2198(5)
_cell_length_b 14.0236(8)
_cell_length_c 15.7941(8)
_cell_measurement_reflns_used 2679
_cell_measurement_temperature 293(2)
_cell_measurement_theta_max 27.6110
_cell_measurement_theta_min 3.0290
_cell_volume 1965.69(19)
_computing_cell_refinement 'Bruker FRAMBO'
_computing_data_collection 'Bruker FRAMBO'
_computing_data_reduction 'Bruker SAINT'
_computing_molecular_graphics 'Bruker SHELXTL'
_computing_publication_material 'Bruker SHELXTL'
_computing_structure_refinement 'SHELXL-2014 (Sheldrick, 2014)'
_computing_structure_solution 'Bruker SHELXTL'
_diffrn_ambient_temperature 293(2)
_diffrn_detector_area_resol_mean 16.2083
_diffrn_measured_fraction_theta_full 0.972
_diffrn_measured_fraction_theta_max 1.000
_diffrn_measurement_device_type 'Xcalibur, Eos'
_diffrn_measurement_method '\w scans'
_diffrn_radiation_type MoK\a
_diffrn_radiation_wavelength 0.71073
_diffrn_reflns_av_R_equivalents 0.0282
_diffrn_reflns_av_unetI/netI 0.0463
_diffrn_reflns_Laue_measured_fraction_full 0.972
_diffrn_reflns_Laue_measured_fraction_max 1.000
_diffrn_reflns_limit_h_max 8
_diffrn_reflns_limit_h_min -10
_diffrn_reflns_limit_k_max 16
_diffrn_reflns_limit_k_min -10
_diffrn_reflns_limit_l_max 18
_diffrn_reflns_limit_l_min -18
_diffrn_reflns_number 7230
_diffrn_reflns_point_group_measured_fraction_full 0.972
_diffrn_reflns_point_group_measured_fraction_max 1.000
_diffrn_reflns_theta_full 25.242
_diffrn_reflns_theta_max 24.997
_diffrn_reflns_theta_min 2.295
_diffrn_source 'fine-focus sealed X-ray tube'
_exptl_absorpt_coefficient_mu 1.162
_exptl_absorpt_correction_T_max 1.00000
_exptl_absorpt_correction_T_min 0.87553
_exptl_absorpt_correction_type multi-scan
_exptl_absorpt_process_details
;
CrysAlisPro 1.171.38.41 (Rigaku Oxford Diffraction, 2015)
Empirical absorption correction using spherical harmonics,
 implemented in SCALE3 ABSPACK scaling algorithm.
;
_exptl_crystal_colour colorless
_exptl_crystal_density_diffrn 1.810
_exptl_crystal_density_method 'not measured'
_exptl_crystal_description block
_exptl_crystal_F_000 1068
_exptl_crystal_size_max 0.3
_exptl_crystal_size_mid 0.2
_exptl_crystal_size_min 0.1
_refine_diff_density_max 0.354
_refine_diff_density_min -0.564
_refine_diff_density_rms 0.099
_refine_ls_extinction_method none
_refine_ls_goodness_of_fit_ref 1.054
_refine_ls_hydrogen_treatment mixed
_refine_ls_matrix_type full
_refine_ls_number_parameters 326
_refine_ls_number_reflns 3454
_refine_ls_number_restraints 0
_refine_ls_restrained_S_all 1.054
_refine_ls_R_factor_all 0.0421
_refine_ls_R_factor_gt 0.0314
_refine_ls_shift/su_max 0.001
_refine_ls_shift/su_mean 0.000
_refine_ls_structure_factor_coef Fsqd
_refine_ls_weighting_details 'w=1/[\s^2^(Fo^2^)+(0.0290P)^2^+0.3235P] where P=(Fo^2^+2Fc^2^)/3'
_refine_ls_weighting_scheme calc
_refine_ls_wR_factor_gt 0.0652
_refine_ls_wR_factor_ref 0.0694
_reflns_Friedel_coverage 0.000
_reflns_number_gt 2919
_reflns_number_total 3454
_reflns_threshold_expression 'I > 2\s(I)'
_cod_data_source_file c8mh00859k2.cif
_cod_data_source_block bif-89
_cod_depositor_comments 'Adding full bibliography for 1549880.cif.'
_cod_database_code 1549880
_shelx_space_group_comment
;
The symmetry employed for this shelxl refinement is uniquely defined
by the following loop, which should always be used as a source of
symmetry information in preference to the above space-group names.
They are only intended as comments.
;
_oxdiff_exptl_absorpt_empirical_full_min 0.848
_oxdiff_exptl_absorpt_empirical_full_max 1.165
_oxdiff_exptl_absorpt_empirical_details
;
Empirical correction (ABSPACK) includes:
- Absorption correction using spherical harmonics
- Frame scaling
;
_shelxl_version_number 2014-3

loop_
_space_group_symop_operation_xyz
'x, y, z'
'-x, y+1/2, -z+1/2'
'-x, -y, -z'
'x, -y-1/2, z-1/2'

loop_
_atom_site_label
_atom_site_type_symbol
_atom_site_fract_x
_atom_site_fract_y
_atom_site_fract_z
_atom_site_U_iso_or_equiv
_atom_site_adp_type
_atom_site_occupancy
_atom_site_site_symmetry_order
_atom_site_calc_flag
_atom_site_refinement_flags_posn
_atom_site_refinement_flags_adp
Cd1 Cd 0.87705(2) 0.33613(2) 0.22395(2) 0.01748(9) Uani 1 1 d . .
N6 N 0.6692(3) 0.5479(2) 0.36848(15) 0.0176(6) Uani 1 1 d . .
O4 O 0.6765(3) 0.3669(2) -0.14084(16) 0.0471(8) Uani 1 1 d . .
C4 C 0.8785(4) 0.6570(3) 0.5828(2) 0.0217(8) Uani 1 1 d . .
N7 N 0.3194(3) 0.7578(2) 0.37437(15) 0.0201(6) Uani 1 1 d . .
O2 O 0.8770(2) 0.48579(18) 0.15009(14) 0.0279(6) Uani 1 1 d . .
N3 N 0.9235(3) 0.6142(2) 0.65982(15) 0.0214(6) Uani 1 1 d . .
C15 C 0.6368(4) 0.4640(2) 0.00046(19) 0.0203(8) Uani 1 1 d . .
H15 H 0.7305 0.4391 0.0009 0.024 Uiso 1 1 calc R U
C8 C 0.5372(4) 0.5120(2) 0.3150(2) 0.0220(8) Uani 1 1 d . .
H8 H 0.4410 0.5361 0.3091 0.026 Uiso 1 1 calc R U
C10 C 0.4414(4) 0.7236(3) 0.3574(2) 0.0212(8) Uani 1 1 d . .
O5 O 0.4450(3) 0.31262(19) -0.17835(15) 0.0350(7) Uani 1 1 d . .
H5 H 0.3636 0.3271 -0.1703 0.053 Uiso 1 1 calc R U
C12 C 0.3318(4) 0.7330(3) 0.46043(19) 0.0222(8) Uani 1 1 d . .
H12 H 0.2616 0.7471 0.4913 0.027 Uiso 1 1 calc R U
C11 C 0.4628(4) 0.6848(3) 0.4931(2) 0.0199(8) Uani 1 1 d . .
C13 C 0.7793(4) 0.5482(3) 0.1327(2) 0.0212(8) Uani 1 1 d . .
O3 O 0.7992(3) 0.63238(19) 0.16231(17) 0.0394(7) Uani 1 1 d . .
C6 C 0.8456(4) 0.5299(3) 0.6497(2) 0.0279(9) Uani 1 1 d . .
N1 N 0.9536(3) 0.7962(2) 0.35484(17) 0.0240(7) Uani 1 1 d . .
C5 C 0.7545(4) 0.5243(3) 0.5662(2) 0.0290(9) Uani 1 1 d . .
N5 N 0.7258(3) 0.4208(2) 0.29783(17) 0.0244(7) Uani 1 1 d . .
C1 C 0.8935(4) 0.7125(3) 0.3615(2) 0.0214(8) Uani 1 1 d . .
C16 C 0.5131(3) 0.4368(2) -0.06691(18) 0.0184(7) Uani 1 1 d . .
C14 C 0.6290(3) 0.5260(2) 0.06698(19) 0.0175(7) Uani 1 1 d . .
O1 O 0.9052(4) 0.1879(2) 0.2926(2) 0.0437(8) Uani 1 1 d . .
C9 C 0.5724(4) 0.4357(3) 0.2726(2) 0.0292(9) Uani 1 1 d . .
H9 H 0.5031 0.3986 0.2323 0.035 Uiso 1 1 calc R U
C2 C 0.7692(4) 0.8118(3) 0.4191(2) 0.0285(9) Uani 1 1 d . .
C17 C 0.5492(4) 0.3695(3) -0.1331(2) 0.0277(9) Uani 1 1 d . .
C3 C 0.8756(4) 0.8594(3) 0.3921(2) 0.0314(9) Uani 1 1 d . .
H3 H 0.8932 0.9247 0.3978 0.038 Uiso 1 1 calc R U
C7 C 0.7777(4) 0.4892(3) 0.3554(2) 0.0241(8) Uani 1 1 d . .
H7 H 0.8794 0.4965 0.3843 0.029 Uiso 1 1 calc R U
B35 B 0.6892(4) 0.6357(3) 0.4286(2) 0.0159(8) Uani 1 1 d . .
N1AA N 0.7797(3) 0.71671(19) 0.39946(15) 0.0165(6) Uani 1 1 d . .
N2AA N 0.7748(3) 0.60596(19) 0.52331(15) 0.0162(6) Uani 1 1 d . .
N0AA N 0.5336(3) 0.67806(19) 0.42665(15) 0.0159(6) Uani 1 1 d . .
H2 H 0.700(4) 0.833(2) 0.446(2) 0.019(9) Uiso 1 1 d . .
H1 H 0.918(4) 0.652(3) 0.340(2) 0.036(11) Uiso 1 1 d . .
H10 H 0.467(3) 0.730(2) 0.305(2) 0.022(9) Uiso 1 1 d . .
H11 H 0.505(4) 0.657(2) 0.546(2) 0.024(9) Uiso 1 1 d . .
H5A H 0.684(4) 0.476(3) 0.538(2) 0.034(10) Uiso 1 1 d . .
H4 H 0.910(3) 0.717(2) 0.5719(17) 0.007(8) Uiso 1 1 d . .
H6 H 0.854(3) 0.478(2) 0.6966(19) 0.021(9) Uiso 1 1 d . .
H1A H 0.852(5) 0.171(3) 0.325(3) 0.063(17) Uiso 1 1 d . .
H1B H 0.973(6) 0.166(4) 0.311(3) 0.06(2) Uiso 1 1 d . .

loop_
_atom_site_aniso_label
_atom_site_aniso_U_11
_atom_site_aniso_U_22
_atom_site_aniso_U_33
_atom_site_aniso_U_23
_atom_site_aniso_U_13
_atom_site_aniso_U_12
Cd1 0.01336(14) 0.01894(16) 0.01945(14) -0.00281(11) 0.00327(9) 0.00019(10)
N6 0.0128(14) 0.0190(16) 0.0195(13) -0.0067(13) 0.0019(11) -0.0002(12)
O4 0.0355(17) 0.070(2) 0.0397(15) -0.0163(16) 0.0178(13) 0.0149(16)
C4 0.0197(18) 0.020(2) 0.0236(18) 0.0013(17) 0.0029(14) 0.0007(16)
N7 0.0165(15) 0.0223(17) 0.0219(14) 0.0006(13) 0.0056(11) 0.0032(13)
O2 0.0195(13) 0.0265(15) 0.0356(13) 0.0065(12) 0.0038(10) 0.0044(11)
N3 0.0165(15) 0.0275(18) 0.0181(14) 0.0002(14) 0.0012(11) -0.0005(13)
C15 0.0150(17) 0.023(2) 0.0242(16) 0.0020(16) 0.0077(13) 0.0049(15)
C8 0.0138(17) 0.022(2) 0.0278(17) -0.0051(16) 0.0010(14) -0.0009(15)
C10 0.0210(19) 0.025(2) 0.0169(17) -0.0002(16) 0.0047(14) 0.0041(16)
O5 0.0433(17) 0.0341(17) 0.0249(13) -0.0122(13) 0.0047(12) 0.0054(14)
C12 0.0231(18) 0.024(2) 0.0221(17) -0.0028(16) 0.0105(14) 0.0029(16)
C11 0.0226(19) 0.024(2) 0.0148(16) -0.0005(16) 0.0075(14) 0.0011(16)
C13 0.0182(18) 0.025(2) 0.0214(16) 0.0042(17) 0.0068(14) -0.0060(16)
O3 0.0320(16) 0.0266(16) 0.0519(16) -0.0129(14) -0.0020(13) -0.0031(13)
C6 0.024(2) 0.030(2) 0.0254(18) 0.0106(18) 0.0005(15) -0.0018(18)
N1 0.0238(16) 0.0240(17) 0.0277(15) 0.0001(14) 0.0130(13) 0.0004(14)
C5 0.024(2) 0.027(2) 0.0312(19) 0.0094(19) -0.0004(15) -0.0107(18)
N5 0.0233(16) 0.0226(17) 0.0267(14) -0.0067(14) 0.0059(12) -0.0004(14)
C1 0.0204(18) 0.020(2) 0.0258(18) 0.0014(17) 0.0105(14) 0.0014(16)
C16 0.0208(18) 0.0178(19) 0.0174(15) 0.0022(15) 0.0067(13) 0.0044(15)
C14 0.0184(17) 0.0154(18) 0.0185(15) 0.0038(15) 0.0049(13) 0.0013(14)
O1 0.0262(18) 0.040(2) 0.066(2) 0.0278(17) 0.0150(17) 0.0048(16)
C9 0.0213(19) 0.031(2) 0.0337(19) -0.0143(18) 0.0041(15) -0.0038(17)
C2 0.033(2) 0.019(2) 0.044(2) -0.0037(19) 0.0273(19) 0.0000(18)
C17 0.034(2) 0.031(2) 0.0167(16) 0.0036(17) 0.0056(15) 0.0126(19)
C3 0.033(2) 0.020(2) 0.047(2) -0.0080(18) 0.0200(18) -0.0065(17)
C7 0.0131(17) 0.025(2) 0.0333(18) -0.0059(18) 0.0041(14) 0.0034(16)
B35 0.0138(18) 0.020(2) 0.0138(17) 0.0020(17) 0.0038(14) 0.0015(16)
N1AA 0.0167(14) 0.0157(16) 0.0184(13) -0.0008(12) 0.0071(11) 0.0008(12)
N2AA 0.0131(14) 0.0164(16) 0.0173(13) -0.0005(13) 0.0010(11) -0.0023(12)
N0AA 0.0142(14) 0.0173(16) 0.0151(13) 0.0027(12) 0.0023(10) 0.0021(12)

loop_
_atom_type_symbol
_atom_type_description
_atom_type_scat_dispersion_real
_atom_type_scat_dispersion_imag
_atom_type_scat_source
C C 0.0033 0.0016 'International Tables Vol C Tables 4.2.6.8 and 6.1.1.4'
H H 0.0000 0.0000 'International Tables Vol C Tables 4.2.6.8 and 6.1.1.4'
B B 0.0013 0.0007 'International Tables Vol C Tables 4.2.6.8 and 6.1.1.4'
N N 0.0061 0.0033 'International Tables Vol C Tables 4.2.6.8 and 6.1.1.4'
O O 0.0106 0.0060 'International Tables Vol C Tables 4.2.6.8 and 6.1.1.4'
Cd Cd -0.8075 1.2024 'International Tables Vol C Tables 4.2.6.8 and 6.1.1.4'

loop_
_geom_angle_atom_site_label_1
_geom_angle_atom_site_label_2
_geom_angle_atom_site_label_3
_geom_angle
_geom_angle_site_symmetry_1
_geom_angle_site_symmetry_3
N1 Cd1 N7 92.49(9) 2_745 2_645
N1 Cd1 O1 91.61(12) 2_745 .
N7 Cd1 O1 81.77(11) 2_645 .
N1 Cd1 N3 89.59(9) 2_745 3_766
N7 Cd1 N3 167.94(10) 2_645 3_766
O1 Cd1 N3 86.30(11) . 3_766
N1 Cd1 N5 163.86(10) 2_745 .
N7 Cd1 N5 96.34(9) 2_645 .
O1 Cd1 N5 103.00(12) . .
N3 Cd1 N5 84.60(9) 3_766 .
N1 Cd1 O2 82.05(9) 2_745 .
N7 Cd1 O2 101.05(8) 2_645 .
O1 Cd1 O2 173.13(11) . .
N3 Cd1 O2 91.01(9) 3_766 .
N5 Cd1 O2 83.01(9) . .
C7 N6 C8 104.5(3) . .
C7 N6 B35 127.7(3) . .
C8 N6 B35 127.7(3) . .
N3 C4 N2AA 112.8(3) . .
N3 C4 H4 123.4(18) . .
N2AA C4 H4 123.7(18) . .
C10 N7 C12 105.2(3) . .
C10 N7 Cd1 126.3(2) . 2_655
C12 N7 Cd1 128.4(2) . 2_655
C13 O2 Cd1 129.3(2) . .
C4 N3 C6 105.1(3) . .
C4 N3 Cd1 125.2(2) . 3_766
C6 N3 Cd1 128.9(2) . 3_766
C14 C15 C16 123.8(3) . .
C14 C15 H15 118.1 . .
C16 C15 H15 118.1 . .
C9 C8 N6 107.7(3) . .
C9 C8 H8 126.1 . .
N6 C8 H8 126.1 . .
N7 C10 N0AA 113.1(3) . .
N7 C10 H10 126(2) . .
N0AA C10 H10 121(2) . .
C17 O5 H5 109.5 . .
C11 C12 N7 109.1(3) . .
C11 C12 H12 125.4 . .
N7 C12 H12 125.4 . .
C12 C11 N0AA 107.5(3) . .
C12 C11 H11 133(2) . .
N0AA C11 H11 120(2) . .
O2 C13 O3 123.8(3) . .
O2 C13 C14 118.8(3) . .
O3 C13 C14 117.2(3) . .
C5 C6 N3 109.3(3) . .
C5 C6 H6 124.4(17) . .
N3 C6 H6 126.3(17) . .
C1 N1 C3 105.2(3) . .
C1 N1 Cd1 128.3(2) . 2_755
C3 N1 Cd1 125.7(2) . 2_755
C6 C5 N2AA 107.5(3) . .
C6 C5 H5A 130(2) . .
N2AA C5 H5A 122(2) . .
C7 N5 C9 104.0(3) . .
C7 N5 Cd1 123.5(2) . .
C9 N5 Cd1 129.1(2) . .
N1 C1 N1AA 113.1(3) . .
N1 C1 H1 128(2) . .
N1AA C1 H1 119(2) . .
C15 C16 C14 118.0(3) . 3_665
C15 C16 C17 114.4(3) . .
C14 C16 C17 127.6(3) 3_665 .
C15 C14 C16 118.2(3) . 3_665
C15 C14 C13 115.0(3) . .
C16 C14 C13 126.7(3) 3_665 .
Cd1 O1 H1A 122(3) . .
Cd1 O1 H1B 125(4) . .
H1A O1 H1B 103(5) . .
C8 C9 N5 110.1(3) . .
C8 C9 H9 125.0 . .
N5 C9 H9 125.0 . .
C3 C2 N1AA 107.9(3) . .
C3 C2 H2 130(2) . .
N1AA C2 H2 122(2) . .
O4 C17 O5 121.1(3) . .
O4 C17 C16 119.3(3) . .
O5 C17 C16 119.6(3) . .
C2 C3 N1 109.1(3) . .
C2 C3 H3 125.5 . .
N1 C3 H3 125.5 . .
N5 C7 N6 113.7(3) . .
N5 C7 H7 123.2 . .
N6 C7 H7 123.2 . .
N6 B35 N0AA 109.9(3) . .
N6 B35 N2AA 109.0(3) . .
N0AA B35 N2AA 110.5(2) . .
N6 B35 N1AA 112.8(2) . .
N0AA B35 N1AA 106.5(3) . .
N2AA B35 N1AA 108.1(3) . .
C1 N1AA C2 104.7(3) . .
C1 N1AA B35 130.4(3) . .
C2 N1AA B35 124.5(3) . .
C4 N2AA C5 105.3(3) . .
C4 N2AA B35 127.6(3) . .
C5 N2AA B35 127.0(3) . .
C10 N0AA C11 105.1(3) . .
C10 N0AA B35 125.1(3) . .
C11 N0AA B35 129.7(3) . .

loop_
_geom_bond_atom_site_label_1
_geom_bond_atom_site_label_2
_geom_bond_distance
_geom_bond_site_symmetry_2
Cd1 N1 2.314(3) 2_745
Cd1 N7 2.318(2) 2_645
Cd1 O1 2.326(3) .
Cd1 N3 2.325(2) 3_766
Cd1 N5 2.366(3) .
Cd1 O2 2.401(2) .
N6 C7 1.354(4) .
N6 C8 1.375(4) .
N6 B35 1.535(5) .
O4 C17 1.213(4) .
C4 N3 1.318(4) .
C4 N2AA 1.350(4) .
C4 H4 0.92(3) .
N7 C10 1.315(4) .
N7 C12 1.377(4) .
N7 Cd1 2.318(2) 2_655
O2 C13 1.233(4) .
N3 C6 1.370(4) .
N3 Cd1 2.325(2) 3_766
C15 C14 1.380(4) .
C15 C16 1.386(4) .
C15 H15 0.9300 .
C8 C9 1.347(5) .
C8 H8 0.9300 .
C10 N0AA 1.350(4) .
C10 H10 0.92(3) .
O5 C17 1.303(4) .
O5 H5 0.8200 .
C12 C11 1.359(5) .
C12 H12 0.9300 .
C11 N0AA 1.381(4) .
C11 H11 0.91(3) .
C13 O3 1.264(4) .
C13 C14 1.522(4) .
C6 C5 1.360(4) .
C6 H6 1.03(3) .
N1 C1 1.315(4) .
N1 C3 1.371(4) .
N1 Cd1 2.314(3) 2_755
C5 N2AA 1.369(4) .
C5 H5A 0.96(4) .
N5 C7 1.319(4) .
N5 C9 1.378(4) .
C1 N1AA 1.344(4) .
C1 H1 0.96(4) .
C16 C14 1.410(4) 3_665
C16 C17 1.511(5) .
C14 C16 1.410(4) 3_665
O1 H1A 0.83(5) .
O1 H1B 0.68(5) .
C9 H9 0.9300 .
C2 C3 1.348(5) .
C2 N1AA 1.378(4) .
C2 H2 0.91(3) .
C3 H3 0.9300 .
C7 H7 0.9300 .
B35 N0AA 1.545(4) .
B35 N2AA 1.548(4) .
B35 N1AA 1.551(5) .
